data_4306662
loop_
_publ_author_name
'Christos Lampropoulos'
'Changhyun Koo'
'Stephen O. Hill'
'Khalil Abboud'
'George Christou'

_publ_section_title
;
Synthesis, Magnetism, and High-Frequency EPR Spectroscopy of a Family of
Mixed-Valent Cuboctahedral Mn13 Complexes with 1,8-Naphthalenedicarboxylate
Ligands
;
_journal_name_full 'Inorganic Chemistry'
_journal_page_first 11180
_journal_page_last 11190
_journal_paper_doi 10.1021/ic801484g
_journal_volume 47
_journal_year 2008
_chemical_formula_moiety ' C96 H90 O38 Mn13, 4(C2 H3 N)'
_chemical_formula_sum 'C104 H102 Mn13 N4 O38'
_chemical_formula_weight 2730.12
_chemical_name_systematic
; 
 ? 
;
_space_group_IT_number 15
_symmetry_cell_setting monoclinic
_symmetry_space_group_name_Hall '-C 2yc'
_symmetry_space_group_name_H-M 'C 1 2/c 1'
_atom_sites_solution_hydrogens geom
_atom_sites_solution_primary direct
_atom_sites_solution_secondary difmap
_audit_creation_method SHELXL-97
_cell_angle_alpha 90.00
_cell_angle_beta 100.315(2)
_cell_angle_gamma 90.00
_cell_formula_units_Z 4
_cell_length_a 25.580(3)
_cell_length_b 15.1050(15)
_cell_length_c 28.771(3)
_cell_measurement_reflns_used 72
_cell_measurement_temperature 173(2)
_cell_measurement_theta_max 28.0
_cell_measurement_theta_min 2.0
_cell_volume 10937(2)
_computing_cell_refinement 'Bruker SMART v5.624 & SAINT 6.36a (Bruker 1998)'
_computing_data_collection 'Bruker SMART v5.624 (Bruker 1998)'
_computing_data_reduction 'Bruker SHELXTL v6.12 (Bruker 2000)'
_computing_molecular_graphics 'Bruker SHELXTL v6.12'
_computing_publication_material 'Bruker SHELXTL v6.12'
_computing_structure_refinement 'Bruker SHELXTL v6.12'
_computing_structure_solution 'Bruker SHELXTL v6.12'
_diffrn_ambient_temperature 173(2)
_diffrn_measured_fraction_theta_full 0.945
_diffrn_measured_fraction_theta_max 0.945
_diffrn_measurement_device_type 'SMART CCD area detector'
_diffrn_measurement_method '\w scans'
_diffrn_radiation_monochromator graphite
_diffrn_radiation_source 'fine-focus sealed tube'
_diffrn_radiation_type MoK\a
_diffrn_radiation_wavelength 0.71073
_diffrn_reflns_av_R_equivalents 0.1075
_diffrn_reflns_av_sigmaI/netI 0.4927
_diffrn_reflns_limit_h_max 30
_diffrn_reflns_limit_h_min -19
_diffrn_reflns_limit_k_max 10
_diffrn_reflns_limit_k_min -17
_diffrn_reflns_limit_l_max 33
_diffrn_reflns_limit_l_min -34
_diffrn_reflns_number 13612
_diffrn_reflns_theta_full 25.00
_diffrn_reflns_theta_max 25.00
_diffrn_reflns_theta_min 1.67
_diffrn_standards_decay_% '< 1'
_diffrn_standards_number 0
_exptl_absorpt_coefficient_mu 1.530
_exptl_absorpt_correction_type none
_exptl_crystal_colour brown
_exptl_crystal_density_diffrn 1.658
_exptl_crystal_density_meas ?
_exptl_crystal_density_method .
_exptl_crystal_description needle
_exptl_crystal_F_000 5532
_exptl_crystal_size_max 0.24
_exptl_crystal_size_mid 0.15
_exptl_crystal_size_min 0.11
_refine_diff_density_max 0.488
_refine_diff_density_min -0.500
_refine_diff_density_rms 0.088
_refine_ls_extinction_method none
_refine_ls_goodness_of_fit_ref 0.567
_refine_ls_hydrogen_treatment mixed
_refine_ls_matrix_type full
_refine_ls_number_parameters 712
_refine_ls_number_reflns 9104
_refine_ls_number_restraints 0
_refine_ls_restrained_S_all 0.567
_refine_ls_R_factor_all 0.2207
_refine_ls_R_factor_gt 0.0490
_refine_ls_shift/su_max 0.002
_refine_ls_shift/su_mean 0.000
_refine_ls_structure_factor_coef Fsqd
_refine_ls_weighting_details 'calc w=1/[\s^2^(Fo^2^)+(0.0200P)^2^] where P=(Fo^2^+2Fc^2^)/3'
_refine_ls_weighting_scheme calc
_refine_ls_wR_factor_gt 0.0735
_refine_ls_wR_factor_ref 0.1019
_reflns_number_gt 2212
_reflns_number_total 9104
_reflns_threshold_expression I>2\s(I)
_cod_data_source_file ic801484g_si_002_3.cif
_cod_data_source_block m95
_cod_depositor_comments
;
The following automatic conversions were performed:
'_symmetry_cell_setting' value 'Monoclinic' changed to 'monoclinic'
according to '/home/saulius/struct/CIF-dictionaries/cif_core.dic'
dictionary named 'cif_core.dic' version 2.4.1 from 2010-06-29.

Automatic conversion script
Id: cif_fix_enum 1527 2010-12-29 10:47:43Z saulius 
;
_cod_database_code 4306662

loop_
_symmetry_equiv_pos_as_xyz
'x, y, z'
'-x, y, -z+1/2'
'x+1/2, y+1/2, z'
'-x+1/2, y+1/2, -z+1/2'
'-x, -y, -z'
'x, -y, z-1/2'
'-x+1/2, -y+1/2, -z'
'x+1/2, -y+1/2, z-1/2'

loop_
_atom_site_label
_atom_site_type_symbol
_atom_site_fract_x
_atom_site_fract_y
_atom_site_fract_z
_atom_site_U_iso_or_equiv
_atom_site_adp_type
_atom_site_occupancy
_atom_site_symmetry_multiplicity
_atom_site_calc_flag
_atom_site_refinement_flags
_atom_site_disorder_assembly
_atom_site_disorder_group
Mn1 Mn 0.0000 0.0000 0.5000 0.0255(6) Uani 1 2 d S . .
Mn2 Mn 0.05043(6) 0.06812(10) 0.41247(4) 0.0301(4) Uani 1 1 d . . .
Mn3 Mn 0.05376(6) -0.17606(10) 0.48598(5) 0.0299(4) Uani 1 1 d . . .
Mn4 Mn -0.05997(6) -0.17686(10) 0.49260(5) 0.0297(4) Uani 1 1 d . . .
Mn5 Mn -0.07407(5) 0.08817(10) 0.40993(4) 0.0315(5) Uani 1 1 d . . .
Mn6 Mn -0.12653(5) 0.00478(10) 0.49405(4) 0.0302(4) Uani 1 1 d . . .
Mn7 Mn -0.02567(5) -0.10472(10) 0.40762(4) 0.0303(4) Uani 1 1 d . . .
O1 O 0.0031(2) 0.1092(4) 0.46707(17) 0.0265(16) Uani 1 1 d . . .
O2 O 0.0483(2) -0.0525(4) 0.46565(17) 0.0272(17) Uani 1 1 d . . .
O3 O -0.0133(2) -0.1990(3) 0.45093(18) 0.0256(17) Uani 1 1 d . . .
O4 O -0.0582(2) -0.0362(4) 0.45378(18) 0.0301(18) Uani 1 1 d . . .
O5 O -0.0234(2) 0.0055(4) 0.37332(18) 0.0258(17) Uani 1 1 d . . .
O6 O -0.1085(2) -0.1263(4) 0.5286(2) 0.033(2) Uani 1 1 d . . .
O7 O -0.1137(2) 0.1403(4) 0.46903(18) 0.0251(17) Uani 1 1 d . . .
O8 O 0.1084(2) 0.0050(4) 0.38514(19) 0.0374(19) Uani 1 1 d . . .
O9 O 0.1664(2) -0.0395(4) 0.45057(19) 0.0351(19) Uani 1 1 d . . .
O10 O -0.0553(3) 0.2022(4) 0.3765(2) 0.037(2) Uani 1 1 d . . .
O11 O 0.0307(3) 0.1823(4) 0.37122(18) 0.0328(18) Uani 1 1 d . . .
O12 O 0.0181(2) -0.1639(4) 0.36838(19) 0.0313(19) Uani 1 1 d . . .
O13 O 0.0839(2) -0.2148(4) 0.4247(2) 0.0362(19) Uani 1 1 d . . .
O14 O -0.0315(3) -0.2953(4) 0.52742(19) 0.035(2) Uani 1 1 d . . .
O15 O 0.0537(3) -0.2911(4) 0.5160(2) 0.037(2) Uani 1 1 d . . .
O16 O -0.0984(2) -0.1655(4) 0.37957(19) 0.0326(19) Uani 1 1 d . . .
O17 O -0.1191(2) -0.2212(4) 0.4469(2) 0.0341(18) Uani 1 1 d . . .
O18 O -0.1468(2) 0.0429(4) 0.3767(2) 0.038(2) Uani 1 1 d . . .
O19 O -0.1839(2) -0.0214(4) 0.43471(19) 0.0345(19) Uani 1 1 d . . .
C1 C -0.0239(3) 0.0006(7) 0.3209(3) 0.043(3) Uani 1 1 d . . .
H1A H -0.0230 0.0615 0.3085 0.052 Uiso 1 1 calc R . .
H1B H 0.0087 -0.0301 0.3156 0.052 Uiso 1 1 calc R . .
C2 C -0.0712(4) -0.0465(7) 0.2936(3) 0.072(4) Uani 1 1 d . . .
H2A H -0.0693 -0.0454 0.2598 0.108 Uiso 1 1 calc R . .
H2B H -0.1038 -0.0169 0.2986 0.108 Uiso 1 1 calc R . .
H2C H -0.0714 -0.1080 0.3043 0.108 Uiso 1 1 calc R . .
C3 C -0.1634(8) -0.1702(8) 0.5319(4) 0.134(9) Uani 1 1 d . . .
H3A H -0.1866 -0.1292 0.5458 0.160 Uiso 1 1 calc R . .
H3B H -0.1822 -0.1902 0.5006 0.160 Uiso 1 1 calc R . .
C4 C -0.1484(5) -0.2368(11) 0.5598(5) 0.155(8) Uani 1 1 d . . .
H4A H -0.1797 -0.2700 0.5651 0.232 Uiso 1 1 calc R . .
H4B H -0.1289 -0.2149 0.5900 0.232 Uiso 1 1 calc R . .
H4C H -0.1253 -0.2756 0.5452 0.232 Uiso 1 1 calc R . .
C5 C -0.1547(4) 0.1975(7) 0.4496(3) 0.046(3) Uani 1 1 d . . .
H5A H -0.1783 0.1666 0.4236 0.055 Uiso 1 1 calc R . .
H5B H -0.1393 0.2494 0.4359 0.055 Uiso 1 1 calc R . .
C6 C -0.1875(4) 0.2295(8) 0.4848(3) 0.109(6) Uani 1 1 d . . .
H6A H -0.2155 0.2691 0.4690 0.164 Uiso 1 1 calc R . .
H6B H -0.1647 0.2615 0.5103 0.164 Uiso 1 1 calc R . .
H6C H -0.2037 0.1787 0.4979 0.164 Uiso 1 1 calc R . .
C11 C 0.1495(4) -0.0338(6) 0.4046(3) 0.031(3) Uani 1 1 d . . .
C12 C 0.1843(4) -0.0809(7) 0.3753(3) 0.029(3) Uani 1 1 d . . .
C13 C 0.1651(4) -0.0863(7) 0.3272(3) 0.047(3) Uani 1 1 d . . .
H13A H 0.1313 -0.0631 0.3135 0.057 Uiso 1 1 calc R . .
C14 C 0.1980(5) -0.1279(7) 0.2996(4) 0.060(4) Uani 1 1 d . . .
H14A H 0.1861 -0.1341 0.2665 0.072 Uiso 1 1 calc R . .
C15 C 0.2471(5) -0.1598(8) 0.3195(5) 0.077(5) Uani 1 1 d . . .
H15A H 0.2684 -0.1879 0.2999 0.092 Uiso 1 1 calc R . .
C16 C 0.2660(5) -0.1522(9) 0.3661(4) 0.111(6) Uani 1 1 d . . .
H16A H 0.3006 -0.1722 0.3795 0.134 Uiso 1 1 calc R . .
C17 C 0.2327(5) -0.1140(8) 0.3938(3) 0.063(4) Uani 1 1 d . . .
H17A H 0.2444 -0.1111 0.4270 0.076 Uiso 1 1 calc R . .
C21 C -0.0112(4) 0.2260(7) 0.3658(3) 0.030(3) Uani 1 1 d . . .
C22 C -0.0106(5) 0.3175(8) 0.3453(3) 0.041(3) Uani 1 1 d . . .
C23 C 0.0375(5) 0.3520(8) 0.3371(4) 0.059(4) Uani 1 1 d . . .
H23A H 0.0690 0.3176 0.3434 0.070 Uiso 1 1 calc R . .
C24 C 0.0386(6) 0.4409(9) 0.3188(4) 0.080(5) Uani 1 1 d . . .
H24A H 0.0711 0.4668 0.3141 0.096 Uiso 1 1 calc R . .
C25 C -0.0081(6) 0.4869(9) 0.3084(4) 0.077(5) Uani 1 1 d . . .
H25A H -0.0078 0.5454 0.2962 0.093 Uiso 1 1 calc R . .
C26 C -0.0550(5) 0.4510(9) 0.3150(4) 0.065(4) Uani 1 1 d . . .
H26A H -0.0869 0.4842 0.3071 0.078 Uiso 1 1 calc R . .
C27 C -0.0566(5) 0.3643(8) 0.3336(3) 0.063(4) Uani 1 1 d . . .
H27A H -0.0895 0.3391 0.3379 0.075 Uiso 1 1 calc R . .
C31 C 0.0599(4) -0.2083(7) 0.3820(4) 0.038(3) Uani 1 1 d . . .
C32 C 0.0831(4) -0.2580(6) 0.3449(3) 0.031(3) Uani 1 1 d . . .
C33 C 0.0583(4) -0.2520(7) 0.2981(3) 0.050(3) Uani 1 1 d . . .
H33A H 0.0280 -0.2153 0.2891 0.060 Uiso 1 1 calc R . .
C34 C 0.0790(4) -0.3013(7) 0.2644(3) 0.051(4) Uani 1 1 d . . .
H34A H 0.0627 -0.2985 0.2321 0.061 Uiso 1 1 calc R . .
C35 C 0.1221(5) -0.3530(7) 0.2779(4) 0.055(4) Uani 1 1 d . . .
H35A H 0.1354 -0.3855 0.2542 0.066 Uiso 1 1 calc R . .
C36 C 0.1476(4) -0.3610(7) 0.3239(4) 0.064(4) Uani 1 1 d . . .
H36A H 0.1782 -0.3973 0.3325 0.077 Uiso 1 1 calc R . .
C37 C 0.1260(4) -0.3125(7) 0.3573(3) 0.051(3) Uani 1 1 d . . .
H37A H 0.1417 -0.3176 0.3897 0.061 Uiso 1 1 calc R . .
C41 C 0.0132(5) -0.3271(7) 0.5293(3) 0.034(3) Uani 1 1 d . . .
C42 C 0.0244(5) -0.4212(7) 0.5482(3) 0.037(3) Uani 1 1 d . . .
C43 C -0.0179(4) -0.4694(7) 0.5596(3) 0.047(3) Uani 1 1 d . . .
H43A H -0.0523 -0.4438 0.5564 0.056 Uiso 1 1 calc R . .
C44 C -0.0085(6) -0.5578(8) 0.5763(3) 0.063(4) Uani 1 1 d . . .
H44A H -0.0368 -0.5937 0.5827 0.076 Uiso 1 1 calc R . .
C45 C 0.0426(6) -0.5899(8) 0.5830(4) 0.065(4) Uani 1 1 d . . .
H45A H 0.0496 -0.6476 0.5958 0.078 Uiso 1 1 calc R . .
C46 C 0.0836(5) -0.5410(9) 0.5717(4) 0.064(4) Uani 1 1 d . . .
H46A H 0.1185 -0.5647 0.5759 0.077 Uiso 1 1 calc R . .
C47 C 0.0732(5) -0.4555(8) 0.5539(3) 0.055(4) Uani 1 1 d . . .
H47A H 0.1013 -0.4212 0.5457 0.066 Uiso 1 1 calc R . .
C51 C -0.1260(4) -0.2127(7) 0.3997(3) 0.037(3) Uani 1 1 d . . .
C52 C -0.1705(4) -0.2674(7) 0.3753(3) 0.034(3) Uani 1 1 d . . .
C53 C -0.1811(4) -0.2661(7) 0.3258(3) 0.046(3) Uani 1 1 d . . .
H53A H -0.1606 -0.2305 0.3086 0.056 Uiso 1 1 calc R . .
C54 C -0.2221(4) -0.3180(8) 0.3028(3) 0.063(4) Uani 1 1 d . . .
H54A H -0.2278 -0.3196 0.2692 0.075 Uiso 1 1 calc R . .
C55 C -0.2547(4) -0.3669(7) 0.3249(4) 0.054(4) Uani 1 1 d . . .
H55A H -0.2838 -0.3989 0.3078 0.065 Uiso 1 1 calc R . .
C56 C -0.2434(4) -0.3678(6) 0.3735(4) 0.047(3) Uani 1 1 d . . .
H56A H -0.2640 -0.4039 0.3904 0.056 Uiso 1 1 calc R . .
C57 C -0.2033(4) -0.3176(7) 0.3977(3) 0.050(3) Uani 1 1 d . . .
H57A H -0.1978 -0.3173 0.4312 0.060 Uiso 1 1 calc R . .
C61 C -0.1813(4) -0.0029(7) 0.3909(3) 0.029(3) Uani 1 1 d . . .
C62 C -0.2270(4) -0.0348(6) 0.3557(3) 0.032(3) Uani 1 1 d . . .
C63 C -0.2349(4) -0.0040(6) 0.3098(3) 0.034(3) Uani 1 1 d . . .
H63A H -0.2109 0.0379 0.3008 0.040 Uiso 1 1 calc R . .
C64 C -0.2783(4) -0.0340(6) 0.2758(3) 0.042(3) Uani 1 1 d . . .
H64A H -0.2830 -0.0128 0.2443 0.051 Uiso 1 1 calc R . .
C65 C -0.3133(4) -0.0928(7) 0.2882(3) 0.055(4) Uani 1 1 d . . .
H65A H -0.3426 -0.1121 0.2654 0.067 Uiso 1 1 calc R . .
C66 C -0.3067(4) -0.1245(7) 0.3330(3) 0.052(3) Uani 1 1 d . . .
H66A H -0.3314 -0.1653 0.3420 0.063 Uiso 1 1 calc R . .
C67 C -0.2620(4) -0.0952(7) 0.3665(3) 0.050(3) Uani 1 1 d . . .
H67A H -0.2566 -0.1190 0.3975 0.061 Uiso 1 1 calc R . .
N1 N -0.4367(10) -0.3591(18) 0.2767(8) 0.119(10) Uiso 0.50 1 d P A 1
C7 C -0.386(2) -0.346(3) 0.2929(16) 0.20(2) Uiso 0.50 1 d P A 1
C8 C -0.3703(9) -0.3288(16) 0.2383(7) 0.026(6) Uiso 0.50 1 d P A 1
H8A H -0.3320 -0.3188 0.2414 0.040 Uiso 0.50 1 calc PR A 1
H8B H -0.3896 -0.2768 0.2239 0.040 Uiso 0.50 1 calc PR A 1
H8C H -0.3805 -0.3808 0.2183 0.040 Uiso 0.50 1 calc PR A 1
N1' N -0.4189(16) -0.297(3) 0.2674(14) 0.164(17) Uiso 0.50 1 d P B 2
C7' C -0.390(2) -0.316(4) 0.2585(18) 0.16(2) Uiso 0.50 1 d P B 2
C8' C -0.3498(9) -0.3109(18) 0.2229(8) 0.088(11) Uiso 0.50 1 d P B 2
H8'A H -0.3422 -0.3708 0.2129 0.132 Uiso 0.50 1 calc PR B 2
H8'B H -0.3167 -0.2829 0.2385 0.132 Uiso 0.50 1 calc PR B 2
H8'C H -0.3654 -0.2759 0.1951 0.132 Uiso 0.50 1 calc PR B 2
N2 N 0.2295(9) -0.5929(15) 0.4909(7) 0.100(8) Uiso 0.50 1 d P C 3
C9 C 0.204(3) -0.521(4) 0.492(2) 0.23(3) Uiso 0.50 1 d P C 3
C10 C 0.154(2) -0.483(5) 0.463(2) 0.47(6) Uiso 0.50 1 d P C 3
H10A H 0.1418 -0.4319 0.4791 0.707 Uiso 0.50 1 calc PR C 3
H10B H 0.1259 -0.5282 0.4580 0.707 Uiso 0.50 1 calc PR C 3
H10C H 0.1613 -0.4640 0.4320 0.707 Uiso 0.50 1 calc PR C 3
N2' N 0.2126(11) -0.4323(18) 0.4545(8) 0.155(11) Uiso 0.50 1 d P D 4
C9' C 0.1702(11) -0.4762(16) 0.4535(8) 0.047(7) Uiso 0.50 1 d P D 4
C10' C 0.1874(13) -0.549(2) 0.4896(9) 0.065(10) Uiso 0.50 1 d P D 4
H10D H 0.1569 -0.5871 0.4918 0.098 Uiso 0.50 1 calc PR D 4
H10E H 0.2007 -0.5223 0.5205 0.098 Uiso 0.50 1 calc PR D 4
H10F H 0.2156 -0.5843 0.4797 0.098 Uiso 0.50 1 calc PR D 4

loop_
_atom_site_aniso_label
_atom_site_aniso_U_11
_atom_site_aniso_U_22
_atom_site_aniso_U_33
_atom_site_aniso_U_23
_atom_site_aniso_U_13
_atom_site_aniso_U_12
Mn1 0.0353(14) 0.0262(14) 0.0159(12) 0.0004(11) 0.0070(11) 0.0025(13)
Mn2 0.0401(11) 0.0358(11) 0.0148(8) 0.0009(8) 0.0064(7) -0.0019(9)
Mn3 0.0389(11) 0.0282(11) 0.0227(8) 0.0003(8) 0.0059(8) 0.0059(9)
Mn4 0.0432(11) 0.0288(11) 0.0180(8) 0.0004(8) 0.0080(8) -0.0045(9)
Mn5 0.0382(10) 0.0376(11) 0.0196(9) 0.0046(8) 0.0074(8) 0.0026(9)
Mn6 0.0353(10) 0.0351(11) 0.0195(9) 0.0018(8) 0.0031(8) 0.0018(9)
Mn7 0.0409(11) 0.0325(11) 0.0179(8) 0.0002(8) 0.0064(8) -0.0004(9)
O1 0.033(4) 0.031(4) 0.019(3) 0.014(3) 0.013(3) -0.003(3)
O2 0.036(4) 0.030(4) 0.018(3) 0.006(3) 0.012(3) 0.015(3)
O3 0.032(4) 0.018(4) 0.030(4) 0.014(3) 0.013(3) 0.008(3)
O4 0.026(4) 0.033(5) 0.028(4) 0.005(3) -0.002(3) 0.011(3)
O5 0.034(4) 0.027(4) 0.019(3) 0.001(3) 0.010(3) 0.001(4)
O6 0.035(4) 0.040(5) 0.027(4) 0.006(4) 0.009(3) -0.006(4)
O7 0.013(4) 0.030(4) 0.033(4) 0.012(3) 0.007(3) 0.013(3)
O8 0.033(4) 0.049(5) 0.031(4) 0.007(4) 0.007(4) 0.007(4)
O9 0.037(4) 0.048(5) 0.023(4) 0.004(4) 0.011(3) -0.001(4)
O10 0.052(5) 0.028(5) 0.030(4) 0.008(3) 0.006(4) -0.004(4)
O11 0.057(5) 0.026(5) 0.015(3) 0.002(3) 0.003(4) 0.001(4)
O12 0.031(4) 0.046(5) 0.020(4) 0.000(3) 0.014(3) 0.010(4)
O13 0.039(5) 0.042(5) 0.029(4) -0.003(4) 0.008(4) -0.002(4)
O14 0.050(5) 0.032(5) 0.020(4) -0.001(3) 0.002(4) 0.008(4)
O15 0.050(5) 0.025(5) 0.034(4) 0.013(4) 0.000(4) 0.001(4)
O16 0.043(5) 0.040(5) 0.018(4) -0.002(4) 0.012(3) -0.006(4)
O17 0.035(4) 0.041(5) 0.028(4) -0.001(4) 0.009(3) -0.015(4)
O18 0.027(4) 0.062(6) 0.026(4) 0.010(4) 0.009(3) -0.001(4)
O19 0.035(4) 0.043(5) 0.022(4) 0.000(4) -0.006(3) -0.004(4)
C1 0.036(7) 0.065(8) 0.033(6) 0.005(6) 0.018(6) -0.010(7)
C2 0.079(10) 0.104(11) 0.024(6) -0.010(7) -0.018(6) -0.021(8)
C3 0.34(3) 0.041(11) 0.036(8) 0.017(8) 0.083(13) 0.086(14)
C4 0.062(12) 0.23(2) 0.183(18) -0.093(16) 0.055(12) -0.054(14)
C5 0.042(7) 0.056(9) 0.042(7) 0.006(6) 0.016(6) 0.007(7)
C6 0.123(12) 0.154(14) 0.060(9) 0.032(9) 0.044(9) 0.118(11)
C11 0.038(7) 0.025(7) 0.032(6) -0.014(6) 0.011(6) -0.003(6)
C12 0.038(7) 0.039(8) 0.018(6) -0.002(5) 0.024(5) -0.004(6)
C13 0.042(7) 0.058(9) 0.044(7) 0.000(7) 0.012(6) -0.003(7)
C14 0.097(11) 0.053(9) 0.041(7) -0.009(7) 0.044(8) -0.020(8)
C15 0.089(12) 0.081(11) 0.076(11) 0.025(9) 0.058(9) 0.061(9)
C16 0.121(13) 0.195(18) 0.034(8) 0.032(10) 0.053(9) 0.090(12)
C17 0.078(10) 0.089(11) 0.026(7) 0.032(7) 0.019(7) 0.022(8)
C21 0.040(8) 0.027(8) 0.021(6) 0.000(5) -0.003(6) 0.015(7)
C22 0.052(8) 0.034(9) 0.034(7) -0.002(6) 0.002(7) -0.016(8)
C23 0.094(11) 0.032(9) 0.052(8) -0.002(7) 0.018(8) 0.014(8)
C24 0.141(15) 0.044(11) 0.065(9) 0.018(8) 0.048(10) -0.012(10)
C25 0.145(15) 0.031(10) 0.069(10) 0.008(8) 0.054(11) 0.011(11)
C26 0.093(12) 0.061(11) 0.035(7) 0.011(7) -0.006(8) 0.007(9)
C27 0.114(13) 0.038(9) 0.033(7) -0.002(6) 0.002(7) -0.002(9)
C31 0.048(9) 0.024(8) 0.043(7) -0.004(6) 0.013(7) -0.004(6)
C32 0.043(8) 0.021(7) 0.035(7) 0.001(5) 0.022(6) 0.009(6)
C33 0.055(8) 0.062(9) 0.031(6) -0.006(6) 0.004(6) 0.023(7)
C34 0.089(11) 0.058(9) 0.013(6) -0.015(6) 0.026(7) 0.008(7)
C35 0.084(10) 0.047(9) 0.038(8) -0.004(7) 0.025(7) 0.001(8)
C36 0.081(10) 0.063(10) 0.057(8) 0.004(7) 0.036(8) 0.038(8)
C37 0.072(9) 0.054(9) 0.025(6) 0.005(6) 0.005(6) 0.017(8)
C41 0.058(9) 0.033(9) 0.008(5) -0.006(6) -0.005(6) 0.001(8)
C42 0.053(8) 0.037(8) 0.020(6) 0.008(6) 0.001(6) 0.002(7)
C43 0.062(9) 0.042(9) 0.035(7) -0.002(6) 0.007(6) -0.015(7)
C44 0.135(14) 0.024(9) 0.038(7) 0.008(6) 0.035(8) -0.012(9)
C45 0.114(13) 0.038(10) 0.039(7) -0.002(7) 0.003(9) 0.028(10)
C46 0.080(11) 0.052(11) 0.067(9) 0.015(8) 0.029(8) 0.020(9)
C47 0.082(11) 0.040(9) 0.040(7) 0.008(6) 0.003(7) 0.020(8)
C51 0.034(8) 0.043(9) 0.029(7) -0.010(6) -0.007(6) 0.003(6)
C52 0.030(7) 0.040(8) 0.026(6) 0.009(6) -0.008(5) -0.007(6)
C53 0.046(8) 0.061(9) 0.032(7) -0.009(6) 0.008(6) -0.021(7)
C54 0.067(10) 0.084(11) 0.033(7) -0.020(7) -0.003(7) -0.025(8)
C55 0.054(9) 0.055(9) 0.057(9) -0.022(7) 0.019(7) -0.030(7)
C56 0.059(8) 0.047(8) 0.040(7) 0.009(6) 0.022(6) -0.027(7)
C57 0.051(8) 0.067(9) 0.030(6) -0.007(7) 0.003(6) -0.014(7)
C61 0.025(7) 0.030(7) 0.028(6) -0.014(6) -0.005(6) 0.005(6)
C62 0.031(7) 0.043(8) 0.026(6) 0.004(6) 0.015(5) -0.017(6)
C63 0.041(7) 0.035(7) 0.023(6) -0.001(6) 0.002(5) 0.006(6)
C64 0.058(8) 0.047(9) 0.022(6) 0.002(6) 0.006(6) 0.001(6)
C65 0.062(9) 0.078(10) 0.021(6) 0.009(7) -0.005(6) 0.000(8)
C66 0.040(8) 0.070(10) 0.049(7) -0.003(7) 0.014(6) -0.010(7)
C67 0.052(8) 0.067(9) 0.029(6) -0.006(7) -0.002(6) 0.009(7)

loop_
_atom_type_symbol
_atom_type_description
_atom_type_scat_dispersion_real
_atom_type_scat_dispersion_imag
_atom_type_scat_source
C C 0.0033 0.0016 'International Tables Vol C Tables 4.2.6.8 and 6.1.1.4'
H H 0.0000 0.0000 'International Tables Vol C Tables 4.2.6.8 and 6.1.1.4'
N N 0.0061 0.0033 'International Tables Vol C Tables 4.2.6.8 and 6.1.1.4'
O O 0.0106 0.0060 'International Tables Vol C Tables 4.2.6.8 and 6.1.1.4'
Mn Mn 0.3368 0.7283 'International Tables Vol C Tables 4.2.6.8 and 6.1.1.4'

loop_
_geom_angle_atom_site_label_1
_geom_angle_atom_site_label_2
_geom_angle_atom_site_label_3
_geom_angle
_geom_angle_site_symmetry_1
_geom_angle_site_symmetry_3
_geom_angle_publ_flag
O2 Mn1 O2 179.999(1) 5_556 . ?
O2 Mn1 O4 89.0(2) 5_556 . ?
O2 Mn1 O4 91.0(2) . . ?
O2 Mn1 O4 91.0(2) 5_556 5_556 ?
O2 Mn1 O4 89.0(2) . 5_556 ?
O4 Mn1 O4 180.0(3) . 5_556 ?
O2 Mn1 O1 90.8(2) 5_556 5_556 ?
O2 Mn1 O1 89.2(2) . 5_556 ?
O4 Mn1 O1 90.1(2) . 5_556 ?
O4 Mn1 O1 89.9(2) 5_556 5_556 ?
O2 Mn1 O1 89.2(2) 5_556 . ?
O2 Mn1 O1 90.8(2) . . ?
O4 Mn1 O1 89.9(2) . . ?
O4 Mn1 O1 90.1(2) 5_556 . ?
O1 Mn1 O1 179.996(1) 5_556 . ?
O2 Mn1 Mn3 38.12(17) 5_556 5_556 ?
O2 Mn1 Mn3 141.88(17) . 5_556 ?
O4 Mn1 Mn3 91.62(16) . 5_556 ?
O4 Mn1 Mn3 88.38(16) 5_556 5_556 ?
O1 Mn1 Mn3 128.82(16) 5_556 5_556 ?
O1 Mn1 Mn3 51.18(16) . 5_556 ?
O2 Mn1 Mn3 141.88(17) 5_556 . ?
O2 Mn1 Mn3 38.12(17) . . ?
O4 Mn1 Mn3 88.38(16) . . ?
O4 Mn1 Mn3 91.62(16) 5_556 . ?
O1 Mn1 Mn3 51.18(16) 5_556 . ?
O1 Mn1 Mn3 128.82(16) . . ?
Mn3 Mn1 Mn3 180.0 5_556 . ?
O2 Mn1 Mn7 52.26(16) 5_556 5_556 ?
O2 Mn1 Mn7 127.74(16) . 5_556 ?
O4 Mn1 Mn7 141.23(16) . 5_556 ?
O4 Mn1 Mn7 38.77(16) 5_556 5_556 ?
O1 Mn1 Mn7 92.13(16) 5_556 5_556 ?
O1 Mn1 Mn7 87.87(16) . 5_556 ?
Mn3 Mn1 Mn7 57.79(4) 5_556 5_556 ?
Mn3 Mn1 Mn7 122.21(4) . 5_556 ?
O2 Mn1 Mn7 127.74(16) 5_556 . ?
O2 Mn1 Mn7 52.26(16) . . ?
O4 Mn1 Mn7 38.77(16) . . ?
O4 Mn1 Mn7 141.22(16) 5_556 . ?
O1 Mn1 Mn7 87.87(16) 5_556 . ?
O1 Mn1 Mn7 92.13(16) . . ?
Mn3 Mn1 Mn7 122.21(4) 5_556 . ?
Mn3 Mn1 Mn7 57.79(4) . . ?
Mn7 Mn1 Mn7 180.0 5_556 . ?
O2 Mn1 Mn4 87.95(18) 5_556 5_556 ?
O2 Mn1 Mn4 92.05(18) . 5_556 ?
O4 Mn1 Mn4 128.41(16) . 5_556 ?
O4 Mn1 Mn4 51.59(16) 5_556 5_556 ?
O1 Mn1 Mn4 141.40(16) 5_556 5_556 ?
O1 Mn1 Mn4 38.60(16) . 5_556 ?
Mn3 Mn1 Mn4 57.60(4) 5_556 5_556 ?
Mn3 Mn1 Mn4 122.40(4) . 5_556 ?
Mn7 Mn1 Mn4 57.53(4) 5_556 5_556 ?
Mn7 Mn1 Mn4 122.46(4) . 5_556 ?
O2 Mn1 Mn4 92.05(18) 5_556 . ?
O2 Mn1 Mn4 87.95(18) . . ?
O4 Mn1 Mn4 51.59(16) . . ?
O4 Mn1 Mn4 128.41(16) 5_556 . ?
O1 Mn1 Mn4 38.60(16) 5_556 . ?
O1 Mn1 Mn4 141.40(16) . . ?
Mn3 Mn1 Mn4 122.40(4) 5_556 . ?
Mn3 Mn1 Mn4 57.60(4) . . ?
Mn7 Mn1 Mn4 122.47(4) 5_556 . ?
Mn7 Mn1 Mn4 57.54(4) . . ?
Mn4 Mn1 Mn4 180.0 5_556 . ?
O8 Mn2 O11 106.5(2) . . ?
O8 Mn2 O6 92.6(2) . 5_556 ?
O11 Mn2 O6 99.6(2) . 5_556 ?
O8 Mn2 O5 102.5(2) . . ?
O11 Mn2 O5 88.1(2) . . ?
O6 Mn2 O5 160.4(2) 5_556 . ?
O8 Mn2 O1 157.7(2) . . ?
O11 Mn2 O1 93.6(2) . . ?
O6 Mn2 O1 74.2(2) 5_556 . ?
O5 Mn2 O1 87.5(2) . . ?
O8 Mn2 O2 89.5(2) . . ?
O11 Mn2 O2 163.2(2) . . ?
O6 Mn2 O2 84.4(2) 5_556 . ?
O5 Mn2 O2 83.4(2) . . ?
O1 Mn2 O2 71.59(19) . . ?
O8 Mn2 Mn4 128.96(18) . 5_556 ?
O11 Mn2 Mn4 92.00(16) . 5_556 ?
O6 Mn2 Mn4 36.71(16) 5_556 5_556 ?
O5 Mn2 Mn4 125.78(15) . 5_556 ?
O1 Mn2 Mn4 38.38(14) . 5_556 ?
O2 Mn2 Mn4 81.35(14) . 5_556 ?
O8 Mn2 Mn5 146.06(18) . . ?
O11 Mn2 Mn5 76.75(19) . . ?
O6 Mn2 Mn5 120.55(17) 5_556 . ?
O5 Mn2 Mn5 43.60(15) . . ?
O1 Mn2 Mn5 47.55(14) . . ?
O2 Mn2 Mn5 87.14(14) . . ?
Mn4 Mn2 Mn5 83.84(5) 5_556 . ?
O8 Mn2 Mn1 125.31(18) . . ?
O11 Mn2 Mn1 128.17(19) . . ?
O6 Mn2 Mn1 80.56(17) 5_556 . ?
O5 Mn2 Mn1 80.58(14) . . ?
O1 Mn2 Mn1 35.97(14) . . ?
O2 Mn2 Mn1 35.97(13) . . ?
Mn4 Mn2 Mn1 57.73(4) 5_556 . ?
Mn5 Mn2 Mn1 60.42(3) . . ?
O8 Mn2 Mn6 77.83(17) . 5_556 ?
O11 Mn2 Mn6 143.15(17) . 5_556 ?
O6 Mn2 Mn6 43.72(17) 5_556 5_556 ?
O5 Mn2 Mn6 127.43(16) . 5_556 ?
O1 Mn2 Mn6 80.25(14) . 5_556 ?
O2 Mn2 Mn6 44.17(13) . 5_556 ?
Mn4 Mn2 Mn6 60.92(5) 5_556 5_556 ?
Mn5 Mn2 Mn6 120.27(5) . 5_556 ?
Mn1 Mn2 Mn6 60.06(3) . 5_556 ?
O3 Mn3 O7 167.4(2) . 5_556 ?
O3 Mn3 O15 90.1(3) . . ?
O7 Mn3 O15 90.9(2) 5_556 . ?
O3 Mn3 O2 90.4(2) . . ?
O7 Mn3 O2 86.4(2) 5_556 . ?
O15 Mn3 O2 169.5(3) . . ?
O3 Mn3 O13 86.3(2) . . ?
O7 Mn3 O13 105.9(2) 5_556 . ?
O15 Mn3 O13 98.7(3) . . ?
O2 Mn3 O13 91.8(2) . . ?
O3 Mn3 O1 77.8(2) . 5_556 ?
O7 Mn3 O1 89.6(2) 5_556 5_556 ?
O15 Mn3 O1 94.5(2) . 5_556 ?
O2 Mn3 O1 75.3(2) . 5_556 ?
O13 Mn3 O1 159.3(2) . 5_556 ?
O3 Mn3 Mn4 37.80(16) . . ?
O7 Mn3 Mn4 129.98(18) 5_556 . ?
O15 Mn3 Mn4 83.6(2) . . ?
O2 Mn3 Mn4 90.29(17) . . ?
O13 Mn3 Mn4 124.08(17) . . ?
O1 Mn3 Mn4 41.84(13) 5_556 . ?
O3 Mn3 Mn7 38.07(16) . . ?
O7 Mn3 Mn7 141.01(18) 5_556 . ?
O15 Mn3 Mn7 127.67(19) . . ?
O2 Mn3 Mn7 54.61(16) . . ?
O13 Mn3 Mn7 76.70(17) . . ?
O1 Mn3 Mn7 82.64(13) 5_556 . ?
Mn4 Mn3 Mn7 59.96(5) . . ?
O3 Mn3 Mn1 80.82(17) . . ?
O7 Mn3 Mn1 89.44(18) 5_556 . ?
O15 Mn3 Mn1 133.2(2) . . ?
O2 Mn3 Mn1 36.66(16) . . ?
O13 Mn3 Mn1 125.96(17) . . ?
O1 Mn3 Mn1 38.74(13) 5_556 . ?
Mn4 Mn3 Mn1 61.47(4) . . ?
Mn7 Mn3 Mn1 61.24(4) . . ?
O3 Mn3 Mn6 134.65(18) . 5_556 ?
O7 Mn3 Mn6 43.15(17) 5_556 5_556 ?
O15 Mn3 Mn6 134.04(19) . 5_556 ?
O2 Mn3 Mn6 44.32(16) . 5_556 ?
O13 Mn3 Mn6 94.93(17) . 5_556 ?
O1 Mn3 Mn6 87.12(14) 5_556 5_556 ?
Mn4 Mn3 Mn6 122.97(7) . 5_556 ?
Mn7 Mn3 Mn6 98.14(6) . 5_556 ?
Mn1 Mn3 Mn6 61.99(4) . 5_556 ?
O3 Mn3 Mn5 123.97(18) . 5_556 ?
O7 Mn3 Mn5 43.57(17) 5_556 5_556 ?
O15 Mn3 Mn5 88.17(18) . 5_556 ?
O2 Mn3 Mn5 82.87(16) . 5_556 ?
O13 Mn3 Mn5 149.12(18) . 5_556 ?
O1 Mn3 Mn5 46.59(13) 5_556 5_556 ?
Mn4 Mn3 Mn5 86.48(5) . 5_556 ?
Mn7 Mn3 Mn5 122.12(6) . 5_556 ?
Mn1 Mn3 Mn5 61.40(4) . 5_556 ?
Mn6 Mn3 Mn5 60.42(4) 5_556 5_556 ?
O3 Mn4 O6 166.1(3) . . ?
O3 Mn4 O17 90.8(2) . . ?
O6 Mn4 O17 90.1(2) . . ?
O3 Mn4 O1 88.9(2) . 5_556 ?
O6 Mn4 O1 87.5(2) . 5_556 ?
O17 Mn4 O1 168.8(3) . 5_556 ?
O3 Mn4 O14 87.0(2) . . ?
O6 Mn4 O14 106.4(3) . . ?
O17 Mn4 O14 101.0(3) . . ?
O1 Mn4 O14 90.2(2) 5_556 . ?
O3 Mn4 O4 78.0(2) . . ?
O6 Mn4 O4 88.1(2) . . ?
O17 Mn4 O4 93.9(2) . . ?
O1 Mn4 O4 75.1(2) 5_556 . ?
O14 Mn4 O4 159.0(2) . . ?
O3 Mn4 Mn3 37.58(16) . . ?
O6 Mn4 Mn3 140.96(19) . . ?
O17 Mn4 Mn3 128.07(19) . . ?
O1 Mn4 Mn3 53.44(16) 5_556 . ?
O14 Mn4 Mn3 76.91(19) . . ?
O4 Mn4 Mn3 82.25(14) . . ?
O3 Mn4 Mn7 38.26(16) . . ?
O6 Mn4 Mn7 128.3(2) . . ?
O17 Mn4 Mn7 82.92(18) . . ?
O1 Mn4 Mn7 89.91(16) 5_556 . ?
O14 Mn4 Mn7 125.20(19) . . ?
O4 Mn4 Mn7 41.88(13) . . ?
Mn3 Mn4 Mn7 60.11(5) . . ?
O3 Mn4 Mn1 80.26(17) . . ?
O6 Mn4 Mn1 88.8(2) . . ?
O17 Mn4 Mn1 131.89(19) . . ?
O1 Mn4 Mn1 37.11(16) 5_556 . ?
O14 Mn4 Mn1 125.28(18) . . ?
O4 Mn4 Mn1 38.02(12) . . ?
Mn3 Mn4 Mn1 60.94(4) . . ?
Mn7 Mn4 Mn1 61.10(4) . . ?
O3 Mn4 Mn2 133.51(18) . 5_556 ?
O6 Mn4 Mn2 44.04(17) . 5_556 ?
O17 Mn4 Mn2 134.18(19) . 5_556 ?
O1 Mn4 Mn2 44.65(16) 5_556 5_556 ?
O14 Mn4 Mn2 93.64(16) . 5_556 ?
O4 Mn4 Mn2 86.40(14) . 5_556 ?
Mn3 Mn4 Mn2 97.42(5) . 5_556 ?
Mn7 Mn4 Mn2 122.41(6) . 5_556 ?
Mn1 Mn4 Mn2 61.77(4) . 5_556 ?
O3 Mn4 Mn6 123.97(17) . . ?
O6 Mn4 Mn6 42.27(19) . . ?
O17 Mn4 Mn6 87.32(19) . . ?
O1 Mn4 Mn6 83.56(17) 5_556 . ?
O14 Mn4 Mn6 148.14(18) . . ?
O4 Mn4 Mn6 46.38(13) . . ?
Mn3 Mn4 Mn6 121.68(7) . . ?
Mn7 Mn4 Mn6 86.14(5) . . ?
Mn1 Mn4 Mn6 61.20(4) . . ?
Mn2 Mn4 Mn6 60.46(4) 5_556 . ?
O18 Mn5 O10 109.1(2) . . ?
O18 Mn5 O5 98.6(2) . . ?
O10 Mn5 O5 92.6(2) . . ?
O18 Mn5 O4 92.3(2) . . ?
O10 Mn5 O4 156.6(2) . . ?
O5 Mn5 O4 74.5(2) . . ?
O18 Mn5 O7 88.6(2) . . ?
O10 Mn5 O7 103.3(2) . . ?
O5 Mn5 O7 159.4(2) . . ?
O4 Mn5 O7 86.0(2) . . ?
O18 Mn5 O1 161.4(2) . . ?
O10 Mn5 O1 88.7(2) . . ?
O5 Mn5 O1 85.4(2) . . ?
O4 Mn5 O1 71.19(19) . . ?
O7 Mn5 O1 82.00(19) . . ?
O18 Mn5 Mn7 90.50(19) . . ?
O10 Mn5 Mn7 129.12(19) . . ?
O5 Mn5 Mn7 37.09(15) . . ?
O4 Mn5 Mn7 38.34(14) . . ?
O7 Mn5 Mn7 124.25(15) . . ?
O1 Mn5 Mn7 81.78(15) . . ?
O18 Mn5 Mn2 142.99(18) . . ?
O10 Mn5 Mn2 77.09(19) . . ?
O5 Mn5 Mn2 44.37(14) . . ?
O4 Mn5 Mn2 80.15(14) . . ?
O7 Mn5 Mn2 126.44(15) . . ?
O1 Mn5 Mn2 44.54(13) . . ?
Mn7 Mn5 Mn2 61.37(5) . . ?
O18 Mn5 Mn1 126.31(18) . . ?
O10 Mn5 Mn1 124.59(18) . . ?
O5 Mn5 Mn1 80.68(14) . . ?
O4 Mn5 Mn1 35.27(13) . . ?
O7 Mn5 Mn1 79.50(14) . . ?
O1 Mn5 Mn1 36.17(13) . . ?
Mn7 Mn5 Mn1 57.31(3) . . ?
Mn2 Mn5 Mn1 59.97(3) . . ?
O18 Mn5 Mn6 75.78(17) . . ?
O10 Mn5 Mn6 146.65(19) . . ?
O5 Mn5 Mn6 119.82(16) . . ?
O4 Mn5 Mn6 46.66(14) . . ?
O7 Mn5 Mn6 43.31(14) . . ?
O1 Mn5 Mn6 86.45(13) . . ?
Mn7 Mn5 Mn6 82.73(5) . . ?
Mn2 Mn5 Mn6 119.60(5) . . ?
Mn1 Mn5 Mn6 59.83(3) . . ?
O18 Mn5 Mn3 123.40(18) . 5_556 ?
O10 Mn5 Mn3 94.40(17) . 5_556 ?
O5 Mn5 Mn3 131.80(15) . 5_556 ?
O4 Mn5 Mn3 80.85(14) . 5_556 ?
O7 Mn5 Mn3 35.19(14) . 5_556 ?
O1 Mn5 Mn3 47.27(13) . 5_556 ?
Mn7 Mn5 Mn3 113.47(5) . 5_556 ?
Mn2 Mn5 Mn3 91.35(5) . 5_556 ?
Mn1 Mn5 Mn3 56.57(3) . 5_556 ?
Mn6 Mn5 Mn3 58.98(5) . 5_556 ?
O19 Mn6 O9 107.5(2) . 5_556 ?
O19 Mn6 O7 91.9(2) . . ?
O9 Mn6 O7 97.8(2) 5_556 . ?
O19 Mn6 O6 104.9(2) . . ?
O9 Mn6 O6 88.4(2) 5_556 . ?
O7 Mn6 O6 159.5(2) . . ?
O19 Mn6 O2 156.6(2) . 5_556 ?
O9 Mn6 O2 92.1(2) 5_556 5_556 ?
O7 Mn6 O2 72.6(2) . 5_556 ?
O6 Mn6 O2 87.7(2) . 5_556 ?
O19 Mn6 O4 91.4(2) . . ?
O9 Mn6 O4 160.7(2) 5_556 . ?
O7 Mn6 O4 85.2(2) . . ?
O6 Mn6 O4 82.7(2) . . ?
O2 Mn6 O4 70.46(18) 5_556 . ?
O19 Mn6 Mn3 127.41(17) . 5_556 ?
O9 Mn6 Mn3 90.47(17) 5_556 5_556 ?
O7 Mn6 Mn3 35.91(14) . 5_556 ?
O6 Mn6 Mn3 125.11(16) . 5_556 ?
O2 Mn6 Mn3 37.46(14) 5_556 5_556 ?
O4 Mn6 Mn3 80.78(14) . 5_556 ?
O19 Mn6 Mn1 126.59(17) . . ?
O9 Mn6 Mn1 125.84(16) 5_556 . ?
O7 Mn6 Mn1 80.29(14) . . ?
O6 Mn6 Mn1 80.22(16) . . ?
O2 Mn6 Mn1 35.19(14) 5_556 . ?
O4 Mn6 Mn1 35.66(13) . . ?
Mn3 Mn6 Mn1 57.09(4) 5_556 . ?
O19 Mn6 Mn2 148.53(17) . 5_556 ?
O9 Mn6 Mn2 75.85(16) 5_556 5_556 ?
O7 Mn6 Mn2 119.02(15) . 5_556 ?
O6 Mn6 Mn2 43.67(15) . 5_556 ?
O2 Mn6 Mn2 47.79(14) 5_556 5_556 ?
O4 Mn6 Mn2 85.97(13) . 5_556 ?
Mn3 Mn6 Mn2 83.13(5) 5_556 5_556 ?
Mn1 Mn6 Mn2 59.65(4) . 5_556 ?
O19 Mn6 Mn5 77.65(17) . . ?
O9 Mn6 Mn5 142.50(17) 5_556 . ?
O7 Mn6 Mn5 44.71(14) . . ?
O6 Mn6 Mn5 127.00(17) . . ?
O2 Mn6 Mn5 79.05(14) 5_556 . ?
O4 Mn6 Mn5 44.42(13) . . ?
Mn3 Mn6 Mn5 60.60(4) 5_556 . ?
Mn1 Mn6 Mn5 59.87(3) . . ?
Mn2 Mn6 Mn5 119.32(6) 5_556 . ?
O19 Mn6 Mn4 97.12(17) . . ?
O9 Mn6 Mn4 123.25(17) 5_556 . ?
O7 Mn6 Mn4 132.18(15) . . ?
O6 Mn6 Mn4 35.30(16) . . ?
O2 Mn6 Mn4 81.74(15) 5_556 . ?
O4 Mn6 Mn4 47.89(14) . . ?
Mn3 Mn6 Mn4 113.60(6) 5_556 . ?
Mn1 Mn6 Mn4 56.88(4) . . ?
Mn2 Mn6 Mn4 58.63(4) 5_556 . ?
Mn5 Mn6 Mn4 91.77(5) . . ?
O3 Mn7 O5 165.7(2) . . ?
O3 Mn7 O12 89.4(2) . . ?
O5 Mn7 O12 91.5(2) . . ?
O3 Mn7 O4 89.6(2) . . ?
O5 Mn7 O4 86.9(2) . . ?
O12 Mn7 O4 169.8(2) . . ?
O3 Mn7 O16 87.5(2) . . ?
O5 Mn7 O16 106.5(2) . . ?
O12 Mn7 O16 98.0(2) . . ?
O4 Mn7 O16 92.1(2) . . ?
O3 Mn7 O2 76.8(2) . . ?
O5 Mn7 O2 88.9(2) . . ?
O12 Mn7 O2 95.2(2) . . ?
O4 Mn7 O2 74.8(2) . . ?
O16 Mn7 O2 159.4(2) . . ?
O3 Mn7 Mn4 37.95(16) . . ?
O5 Mn7 Mn4 141.10(18) . . ?
O12 Mn7 Mn4 126.79(19) . . ?
O4 Mn7 Mn4 54.16(16) . . ?
O16 Mn7 Mn4 77.44(17) . . ?
O2 Mn7 Mn4 81.99(13) . . ?
O3 Mn7 Mn3 37.55(16) . . ?
O5 Mn7 Mn3 128.45(17) . . ?
O12 Mn7 Mn3 83.48(18) . . ?
O4 Mn7 Mn3 89.59(15) . . ?
O16 Mn7 Mn3 125.03(18) . . ?
O2 Mn7 Mn3 41.13(13) . . ?
Mn4 Mn7 Mn3 59.93(5) . . ?
O3 Mn7 Mn1 80.29(17) . . ?
O5 Mn7 Mn1 88.69(17) . . ?
O12 Mn7 Mn1 133.27(18) . . ?
O4 Mn7 Mn1 36.71(15) . . ?
O16 Mn7 Mn1 126.61(17) . . ?
O2 Mn7 Mn1 38.11(13) . . ?
Mn4 Mn7 Mn1 61.36(4) . . ?
Mn3 Mn7 Mn1 60.97(4) . . ?
O3 Mn7 Mn5 134.56(17) . . ?
O5 Mn7 Mn5 43.10(16) . . ?
O12 Mn7 Mn5 134.62(19) . . ?
O4 Mn7 Mn5 45.03(16) . . ?
O16 Mn7 Mn5 95.00(18) . . ?
O2 Mn7 Mn5 86.91(14) . . ?
Mn4 Mn7 Mn5 98.44(6) . . ?
Mn3 Mn7 Mn5 122.46(6) . . ?
Mn1 Mn7 Mn5 62.03(4) . . ?
Mn1 O1 Mn4 104.3(2) . 5_556 ?
Mn1 O1 Mn2 100.6(2) . . ?
Mn4 O1 Mn2 97.0(2) 5_556 . ?
Mn1 O1 Mn5 97.2(2) . . ?
Mn4 O1 Mn5 156.6(3) 5_556 . ?
Mn2 O1 Mn5 87.91(18) . . ?
Mn1 O1 Mn3 90.07(19) . 5_556 ?
Mn4 O1 Mn3 84.7(2) 5_556 5_556 ?
Mn2 O1 Mn3 168.4(3) . 5_556 ?
Mn5 O1 Mn3 86.14(18) . 5_556 ?
Mn1 O2 Mn3 105.2(3) . . ?
Mn1 O2 Mn6 101.6(2) . 5_556 ?
Mn3 O2 Mn6 98.2(2) . 5_556 ?
Mn1 O2 Mn2 96.1(2) . . ?
Mn3 O2 Mn2 155.9(3) . . ?
Mn6 O2 Mn2 88.0(2) 5_556 . ?
Mn1 O2 Mn7 89.6(2) . . ?
Mn3 O2 Mn7 84.3(2) . . ?
Mn6 O2 Mn7 167.3(3) 5_556 . ?
Mn2 O2 Mn7 84.90(16) . . ?
Mn3 O3 Mn4 104.6(3) . . ?
Mn3 O3 Mn7 104.4(3) . . ?
Mn4 O3 Mn7 103.8(3) . . ?
Mn1 O4 Mn7 104.5(2) . . ?
Mn1 O4 Mn5 101.1(2) . . ?
Mn7 O4 Mn5 96.6(2) . . ?
Mn1 O4 Mn6 98.0(2) . . ?
Mn7 O4 Mn6 155.3(3) . . ?
Mn5 O4 Mn6 88.91(19) . . ?
Mn1 O4 Mn4 90.4(2) . . ?
Mn7 O4 Mn4 84.0(2) . . ?
Mn5 O4 Mn4 167.9(3) . . ?
Mn6 O4 Mn4 85.74(19) . . ?
C1 O5 Mn7 118.1(5) . . ?
C1 O5 Mn5 127.4(5) . . ?
Mn7 O5 Mn5 99.8(2) . . ?
C1 O5 Mn2 112.4(5) . . ?
Mn7 O5 Mn2 101.9(2) . . ?
Mn5 O5 Mn2 92.0(2) . . ?
C3 O6 Mn4 122.6(6) . . ?
C3 O6 Mn6 106.6(6) . . ?
Mn4 O6 Mn6 102.4(3) . . ?
C3 O6 Mn2 127.1(6) . 5_556 ?
Mn4 O6 Mn2 99.2(3) . 5_556 ?
Mn6 O6 Mn2 92.6(2) . 5_556 ?
C5 O7 Mn3 123.7(6) . 5_556 ?
C5 O7 Mn6 123.9(5) . . ?
Mn3 O7 Mn6 100.9(2) 5_556 . ?
C5 O7 Mn5 108.6(5) . . ?
Mn3 O7 Mn5 101.2(2) 5_556 . ?
Mn6 O7 Mn5 92.0(2) . . ?
C11 O8 Mn2 131.4(6) . . ?
C11 O9 Mn6 128.8(6) . 5_556 ?
C21 O10 Mn5 129.4(7) . . ?
C21 O11 Mn2 128.3(7) . . ?
C31 O12 Mn7 127.4(6) . . ?
C31 O13 Mn3 126.3(7) . . ?
C41 O14 Mn4 126.1(7) . . ?
C41 O15 Mn3 125.0(7) . . ?
C51 O16 Mn7 128.3(6) . . ?
C51 O17 Mn4 126.8(6) . . ?
C61 O18 Mn5 132.1(6) . . ?
C61 O19 Mn6 126.9(6) . . ?
C2 C1 O5 114.2(7) . . ?
C2 C1 H1A 108.7 . . ?
O5 C1 H1A 108.7 . . ?
C2 C1 H1B 108.7 . . ?
O5 C1 H1B 108.7 . . ?
H1A C1 H1B 107.6 . . ?
C1 C2 H2A 109.5 . . ?
C1 C2 H2B 109.5 . . ?
H2A C2 H2B 109.5 . . ?
C1 C2 H2C 109.5 . . ?
H2A C2 H2C 109.5 . . ?
H2B C2 H2C 109.5 . . ?
C4 C3 O6 101.2(15) . . ?
C4 C3 H3A 111.5 . . ?
O6 C3 H3A 111.5 . . ?
C4 C3 H3B 111.5 . . ?
O6 C3 H3B 111.5 . . ?
H3A C3 H3B 109.3 . . ?
C3 C4 H4A 109.5 . . ?
C3 C4 H4B 109.5 . . ?
H4A C4 H4B 109.5 . . ?
C3 C4 H4C 109.5 . . ?
H4A C4 H4C 109.5 . . ?
H4B C4 H4C 109.5 . . ?
O7 C5 C6 113.5(8) . . ?
O7 C5 H5A 108.9 . . ?
C6 C5 H5A 108.9 . . ?
O7 C5 H5B 108.9 . . ?
C6 C5 H5B 108.9 . . ?
H5A C5 H5B 107.7 . . ?
C5 C6 H6A 109.5 . . ?
C5 C6 H6B 109.5 . . ?
H6A C6 H6B 109.5 . . ?
C5 C6 H6C 109.5 . . ?
H6A C6 H6C 109.5 . . ?
H6B C6 H6C 109.5 . . ?
O8 C11 O9 125.4(9) . . ?
O8 C11 C12 120.4(9) . . ?
O9 C11 C12 114.2(9) . . ?
C17 C12 C13 120.5(10) . . ?
C17 C12 C11 123.0(9) . . ?
C13 C12 C11 116.5(10) . . ?
C12 C13 C14 116.6(10) . . ?
C12 C13 H13A 121.7 . . ?
C14 C13 H13A 121.7 . . ?
C15 C14 C13 121.3(11) . . ?
C15 C14 H14A 119.4 . . ?
C13 C14 H14A 119.4 . . ?
C16 C15 C14 121.6(12) . . ?
C16 C15 H15A 119.2 . . ?
C14 C15 H15A 119.2 . . ?
C15 C16 C17 117.4(12) . . ?
C15 C16 H16A 121.3 . . ?
C17 C16 H16A 121.3 . . ?
C12 C17 C16 122.6(10) . . ?
C12 C17 H17A 118.7 . . ?
C16 C17 H17A 118.7 . . ?
O11 C21 O10 126.9(10) . . ?
O11 C21 C22 117.9(11) . . ?
O10 C21 C22 115.2(10) . . ?
C27 C22 C23 120.9(12) . . ?
C27 C22 C21 120.3(11) . . ?
C23 C22 C21 118.8(12) . . ?
C22 C23 C24 119.1(12) . . ?
C22 C23 H23A 120.5 . . ?
C24 C23 H23A 120.5 . . ?
C25 C24 C23 118.5(13) . . ?
C25 C24 H24A 120.7 . . ?
C23 C24 H24A 120.7 . . ?
C26 C25 C24 121.6(13) . . ?
C26 C25 H25A 119.2 . . ?
C24 C25 H25A 119.2 . . ?
C25 C26 C27 120.5(13) . . ?
C25 C26 H26A 119.8 . . ?
C27 C26 H26A 119.8 . . ?
C22 C27 C26 119.3(13) . . ?
C22 C27 H27A 120.3 . . ?
C26 C27 H27A 120.3 . . ?
O12 C31 O13 125.1(10) . . ?
O12 C31 C32 117.6(9) . . ?
O13 C31 C32 117.3(9) . . ?
C37 C32 C33 119.9(9) . . ?
C37 C32 C31 121.0(10) . . ?
C33 C32 C31 119.0(9) . . ?
C32 C33 C34 118.3(9) . . ?
C32 C33 H33A 120.8 . . ?
C34 C33 H33A 120.8 . . ?
C35 C34 C33 120.0(10) . . ?
C35 C34 H34A 120.0 . . ?
C33 C34 H34A 120.0 . . ?
C34 C35 C36 123.4(11) . . ?
C34 C35 H35A 118.3 . . ?
C36 C35 H35A 118.3 . . ?
C35 C36 C37 115.9(10) . . ?
C35 C36 H36A 122.0 . . ?
C37 C36 H36A 122.0 . . ?
C32 C37 C36 122.3(9) . . ?
C32 C37 H37A 118.8 . . ?
C36 C37 H37A 118.8 . . ?
O14 C41 O15 127.8(11) . . ?
O14 C41 C42 119.4(11) . . ?
O15 C41 C42 112.8(11) . . ?
C47 C42 C43 121.2(11) . . ?
C47 C42 C41 121.0(12) . . ?
C43 C42 C41 117.7(11) . . ?
C42 C43 C44 118.5(11) . . ?
C42 C43 H43A 120.8 . . ?
C44 C43 H43A 120.8 . . ?
C45 C44 C43 118.5(12) . . ?
C45 C44 H44A 120.7 . . ?
C43 C44 H44A 120.7 . . ?
C46 C45 C44 121.7(13) . . ?
C46 C45 H45A 119.1 . . ?
C44 C45 H45A 119.1 . . ?
C45 C46 C47 118.8(13) . . ?
C45 C46 H46A 120.6 . . ?
C47 C46 H46A 120.6 . . ?
C42 C47 C46 121.1(12) . . ?
C42 C47 H47A 119.4 . . ?
C46 C47 H47A 119.4 . . ?
O16 C51 O17 123.6(9) . . ?
O16 C51 C52 124.2(9) . . ?
O17 C51 C52 112.2(9) . . ?
C57 C52 C53 117.4(9) . . ?
C57 C52 C51 124.7(9) . . ?
C53 C52 C51 117.8(10) . . ?
C54 C53 C52 118.2(10) . . ?
C54 C53 H53A 120.9 . . ?
C52 C53 H53A 120.9 . . ?
C55 C54 C53 124.2(10) . . ?
C55 C54 H54A 117.9 . . ?
C53 C54 H54A 117.9 . . ?
C54 C55 C56 116.7(10) . . ?
C54 C55 H55A 121.6 . . ?
C56 C55 H55A 121.6 . . ?
C57 C56 C55 120.9(10) . . ?
C57 C56 H56A 119.5 . . ?
C55 C56 H56A 119.5 . . ?
C56 C57 C52 122.4(9) . . ?
C56 C57 H57A 118.8 . . ?
C52 C57 H57A 118.8 . . ?
O18 C61 O19 126.6(9) . . ?
O18 C61 C62 118.4(9) . . ?
O19 C61 C62 114.7(9) . . ?
C67 C62 C63 117.2(9) . . ?
C67 C62 C61 122.4(9) . . ?
C63 C62 C61 120.4(9) . . ?
C62 C63 C64 121.0(9) . . ?
C62 C63 H63A 119.5 . . ?
C64 C63 H63A 119.5 . . ?
C65 C64 C63 120.2(9) . . ?
C65 C64 H64A 119.9 . . ?
C63 C64 H64A 119.9 . . ?
C64 C65 C66 120.4(10) . . ?
C64 C65 H65A 119.8 . . ?
C66 C65 H65A 119.8 . . ?
C65 C66 C67 118.6(10) . . ?
C65 C66 H66A 120.7 . . ?
C67 C66 H66A 120.7 . . ?
C62 C67 C66 122.6(10) . . ?
C62 C67 H67A 118.7 . . ?
C66 C67 H67A 118.7 . . ?
N1 C7 C8 94(3) . . ?
C7 C8 H8A 109.5 . . ?
C7 C8 H8B 109.5 . . ?
H8A C8 H8B 109.5 . . ?
C7 C8 H8C 109.5 . . ?
H8A C8 H8C 109.5 . . ?
H8B C8 H8C 109.5 . . ?
N1' C7' C8' 150(8) . . ?
C7' C8' H8'A 109.5 . . ?
C7' C8' H8'B 109.5 . . ?
H8'A C8' H8'B 109.5 . . ?
C7' C8' H8'C 109.5 . . ?
H8'A C8' H8'C 109.5 . . ?
H8'B C8' H8'C 109.5 . . ?
N2 C9 C10 134(5) . . ?
C9 C10 H10A 109.5 . . ?
C9 C10 H10B 109.5 . . ?
H10A C10 H10B 109.5 . . ?
C9 C10 H10C 109.5 . . ?
H10A C10 H10C 109.5 . . ?
H10B C10 H10C 109.5 . . ?
N2' C9' C10' 103(2) . . ?
C9' C10' H10D 109.5 . . ?
C9' C10' H10E 109.5 . . ?
H10D C10' H10E 109.5 . . ?
C9' C10' H10F 109.5 . . ?
H10D C10' H10F 109.5 . . ?
H10E C10' H10F 109.5 . . ?

loop_
_geom_bond_atom_site_label_1
_geom_bond_atom_site_label_2
_geom_bond_distance
_geom_bond_site_symmetry_2
_geom_bond_publ_flag
Mn1 O2 1.889(5) 5_556 ?
Mn1 O2 1.889(5) . ?
Mn1 O4 1.890(5) . ?
Mn1 O4 1.890(5) 5_556 ?
Mn1 O1 1.911(5) 5_556 ?
Mn1 O1 1.911(5) . ?
Mn1 Mn3 3.0535(15) 5_556 ?
Mn1 Mn3 3.0536(15) . ?
Mn1 Mn7 3.0613(14) 5_556 ?
Mn1 Mn7 3.0614(14) . ?
Mn1 Mn4 3.0690(15) 5_556 ?
Mn1 Mn4 3.0690(15) . ?
Mn2 O8 2.035(6) . ?
Mn2 O11 2.104(6) . ?
Mn2 O6 2.225(6) 5_556 ?
Mn2 O5 2.230(5) . ?
Mn2 O1 2.237(5) . ?
Mn2 O2 2.386(5) . ?
Mn2 Mn4 3.159(2) 5_556 ?
Mn2 Mn5 3.187(2) . ?
Mn2 Mn6 3.2188(19) 5_556 ?
Mn3 O3 1.859(5) . ?
Mn3 O7 1.899(5) 5_556 ?
Mn3 O15 1.941(6) . ?
Mn3 O2 1.954(6) . ?
Mn3 O13 2.130(6) . ?
Mn3 O1 2.379(6) 5_556 ?
Mn3 Mn4 2.949(2) . ?
Mn3 Mn7 2.9549(19) . ?
Mn3 Mn6 3.179(2) 5_556 ?
Mn3 Mn5 3.2315(19) 5_556 ?
Mn4 O3 1.868(5) . ?
Mn4 O6 1.913(6) . ?
Mn4 O17 1.937(6) . ?
Mn4 O1 1.976(5) 5_556 ?
Mn4 O14 2.115(6) . ?
Mn4 O4 2.405(6) . ?
Mn4 Mn7 2.9504(19) . ?
Mn4 Mn2 3.159(2) 5_556 ?
Mn4 Mn6 3.233(2) . ?
Mn5 O18 2.051(6) . ?
Mn5 O10 2.071(6) . ?
Mn5 O5 2.199(6) . ?
Mn5 O4 2.258(5) . ?
Mn5 O7 2.271(5) . ?
Mn5 O1 2.353(5) . ?
Mn5 Mn7 3.171(2) . ?
Mn5 Mn6 3.2261(19) . ?
Mn5 Mn3 3.2316(19) 5_556 ?
Mn6 O19 2.081(5) . ?
Mn6 O9 2.106(6) 5_556 ?
Mn6 O7 2.214(6) . ?
Mn6 O6 2.227(7) . ?
Mn6 O2 2.244(6) 5_556 ?
Mn6 O4 2.347(6) . ?
Mn6 Mn3 3.179(2) 5_556 ?
Mn6 Mn2 3.2188(19) 5_556 ?
Mn7 O3 1.881(5) . ?
Mn7 O5 1.941(6) . ?
Mn7 O12 1.944(6) . ?
Mn7 O4 1.980(5) . ?
Mn7 O16 2.102(6) . ?
Mn7 O2 2.421(5) . ?
O1 Mn4 1.976(5) 5_556 ?
O1 Mn3 2.379(6) 5_556 ?
O2 Mn6 2.244(6) 5_556 ?
O5 C1 1.507(8) . ?
O6 C3 1.571(18) . ?
O6 Mn2 2.225(6) 5_556 ?
O7 C5 1.396(9) . ?
O7 Mn3 1.899(5) 5_556 ?
O8 C11 1.247(10) . ?
O9 C11 1.318(9) . ?
O9 Mn6 2.106(6) 5_556 ?
O10 C21 1.274(11) . ?
O11 C21 1.243(10) . ?
O12 C31 1.263(10) . ?
O13 C31 1.275(10) . ?
O14 C41 1.231(11) . ?
O15 C41 1.287(11) . ?
O16 C51 1.220(10) . ?
O17 C51 1.343(10) . ?
O18 C61 1.245(10) . ?
O19 C61 1.306(9) . ?
C1 C2 1.499(10) . ?
C1 H1A 0.9900 . ?
C1 H1B 0.9900 . ?
C2 H2A 0.9800 . ?
C2 H2B 0.9800 . ?
C2 H2C 0.9800 . ?
C3 C4 1.301(17) . ?
C3 H3A 0.9900 . ?
C3 H3B 0.9900 . ?
C4 H4A 0.9800 . ?
C4 H4B 0.9800 . ?
C4 H4C 0.9800 . ?
C5 C6 1.504(11) . ?
C5 H5A 0.9900 . ?
C5 H5B 0.9900 . ?
C6 H6A 0.9800 . ?
C6 H6B 0.9800 . ?
C6 H6C 0.9800 . ?
C11 C12 1.508(11) . ?
C12 C17 1.352(11) . ?
C12 C13 1.387(10) . ?
C13 C14 1.406(12) . ?
C13 H13A 0.9500 . ?
C14 C15 1.371(13) . ?
C14 H14A 0.9500 . ?
C15 C16 1.346(13) . ?
C15 H15A 0.9500 . ?
C16 C17 1.392(13) . ?
C16 H16A 0.9500 . ?
C17 H17A 0.9500 . ?
C21 C22 1.504(13) . ?
C22 C27 1.364(13) . ?
C22 C23 1.395(13) . ?
C23 C24 1.443(12) . ?
C23 H23A 0.9500 . ?
C24 C25 1.370(14) . ?
C24 H24A 0.9500 . ?
C25 C26 1.361(14) . ?
C25 H25A 0.9500 . ?
C26 C27 1.417(13) . ?
C26 H26A 0.9500 . ?
C27 H27A 0.9500 . ?
C31 C32 1.509(12) . ?
C32 C37 1.369(11) . ?
C32 C33 1.384(11) . ?
C33 C34 1.400(11) . ?
C33 H33A 0.9500 . ?
C34 C35 1.348(12) . ?
C34 H34A 0.9500 . ?
C35 C36 1.373(12) . ?
C35 H35A 0.9500 . ?
C36 C37 1.398(11) . ?
C36 H36A 0.9500 . ?
C37 H37A 0.9500 . ?
C41 C42 1.532(13) . ?
C42 C47 1.333(12) . ?
C42 C43 1.392(12) . ?
C43 C44 1.425(12) . ?
C43 H43A 0.9500 . ?
C44 C45 1.374(13) . ?
C44 H44A 0.9500 . ?
C45 C46 1.369(14) . ?
C45 H45A 0.9500 . ?
C46 C47 1.397(12) . ?
C46 H46A 0.9500 . ?
C47 H47A 0.9500 . ?
C51 C52 1.478(12) . ?
C52 C57 1.373(11) . ?
C52 C53 1.402(10) . ?
C53 C54 1.380(11) . ?
C53 H53A 0.9500 . ?
C54 C55 1.355(11) . ?
C54 H54A 0.9500 . ?
C55 C56 1.375(11) . ?
C55 H55A 0.9500 . ?
C56 C57 1.363(11) . ?
C56 H56A 0.9500 . ?
C57 H57A 0.9500 . ?
C61 C62 1.484(11) . ?
C62 C67 1.352(11) . ?
C62 C63 1.381(10) . ?
C63 C64 1.415(11) . ?
C63 H63A 0.9500 . ?
C64 C65 1.353(11) . ?
C64 H64A 0.9500 . ?
C65 C66 1.356(11) . ?
C65 H65A 0.9500 . ?
C66 C67 1.427(11) . ?
C66 H66A 0.9500 . ?
C67 H67A 0.9500 . ?
N1 C7 1.32(5) . ?
C7 C8 1.71(5) . ?
C8 H8A 0.9800 . ?
C8 H8B 0.9800 . ?
C8 H8C 0.9800 . ?
N1' C7' 0.87(6) . ?
C7' C8' 1.58(5) . ?
C8' H8'A 0.9800 . ?
C8' H8'B 0.9800 . ?
C8' H8'C 0.9800 . ?
N2 C9 1.27(7) . ?
C9 C10 1.52(10) . ?
C10 H10A 0.9800 . ?
C10 H10B 0.9800 . ?
C10 H10C 0.9800 . ?
N2' C9' 1.27(3) . ?
C9' C10' 1.52(4) . ?
C10' H10D 0.9800 . ?
C10' H10E 0.9800 . ?
C10' H10F 0.9800 . ?
